data_1548912
loop_
_publ_author_name
'Tse, Chun-Wai'
'Liu, Yungen'
'Wai-Shan Chow, Toby'
'Ma, Chaoqun'
'Yip, Wing-Ping'
'Chang, Xiao-Yong'
'Low, Kam-Hung'
'Huang, Jie-Sheng'
'Che, Chi-Ming'

_publ_section_title
;
 <i>cis</i>-Oxoruthenium complexes supported by chiral tetradentate amine
 (N<sub>4</sub>) ligands for hydrocarbon oxidations.
;
_journal_issue 10
_journal_name_full 'Chemical science'
_journal_page_first 2803
_journal_page_last 2816
_journal_paper_doi 10.1039/c7sc05224c
_journal_volume 9
_journal_year 2018
_chemical_absolute_configuration ad
_chemical_formula_moiety 'C22 H32 Cl3 N4 O4 Ru'
_chemical_formula_sum 'C22 H32 Cl3 N4 O4 Ru'
_chemical_formula_weight 623.94
_space_group_IT_number 3
_space_group_name_Hall 'P 2y'
_space_group_name_H-M_alt 'P 1 2 1'
_symmetry_cell_setting monoclinic
_symmetry_space_group_name_Hall 'P 2y'
_symmetry_space_group_name_H-M 'P 1 2 1'
_atom_sites_solution_hydrogens geom
_atom_sites_solution_primary direct
_atom_sites_solution_secondary difmap
_audit_creation_method SHELXL-97
_audit_update_record
;
2017-12-08 deposited with the CCDC.
2018-02-02 downloaded from the CCDC.
;
_cell_angle_alpha 90.00
_cell_angle_beta 101.09(3)
_cell_angle_gamma 90.00
_cell_formula_units_Z 2
_cell_length_a 10.505(2)
_cell_length_b 10.579(2)
_cell_length_c 11.649(2)
_cell_measurement_reflns_used 2124
_cell_measurement_temperature 253(2)
_cell_measurement_theta_max 22.5
_cell_measurement_theta_min 3
_cell_volume 1270.4(4)
_computing_molecular_graphics 'Ortep-3 for Windows (Farrugia, 1997)'
_computing_publication_material 'WinGX publication routines (Farrugia, 1999)'
_computing_structure_refinement 'SHELXL-97 (Sheldrick, 1997)'
_computing_structure_solution SIR-97
_diffrn_ambient_temperature 253(2)
_diffrn_measured_fraction_theta_full 0.922
_diffrn_measured_fraction_theta_max 0.922
_diffrn_measurement_device_type 'Apex II CCD'
_diffrn_radiation_monochromator graphite
_diffrn_radiation_source 'fine-focus sealed tube'
_diffrn_radiation_type MoK\a
_diffrn_radiation_wavelength 0.71073
_diffrn_reflns_av_R_equivalents 0.0203
_diffrn_reflns_av_sigmaI/netI 0.0535
_diffrn_reflns_limit_h_max 12
_diffrn_reflns_limit_h_min -12
_diffrn_reflns_limit_k_max 12
_diffrn_reflns_limit_k_min -12
_diffrn_reflns_limit_l_max 14
_diffrn_reflns_limit_l_min -14
_diffrn_reflns_number 7611
_diffrn_reflns_theta_full 25.47
_diffrn_reflns_theta_max 25.47
_diffrn_reflns_theta_min 1.78
_exptl_absorpt_coefficient_mu 0.969
_exptl_absorpt_correction_type none
_exptl_crystal_colour red
_exptl_crystal_density_diffrn 1.631
_exptl_crystal_density_method 'not measured'
_exptl_crystal_description prism
_exptl_crystal_F_000 638
_exptl_crystal_size_max 0.6
_exptl_crystal_size_mid 0.25
_exptl_crystal_size_min 0.15
_refine_diff_density_max 0.495
_refine_diff_density_min -0.559
_refine_diff_density_rms 0.095
_refine_ls_abs_structure_details 'Flack H D (1983), Acta Cryst. A39, 876-881'
_refine_ls_abs_structure_Flack 0.02(4)
_refine_ls_extinction_method none
_refine_ls_goodness_of_fit_ref 1.037
_refine_ls_hydrogen_treatment constr
_refine_ls_matrix_type full
_refine_ls_number_parameters 337
_refine_ls_number_reflns 4197
_refine_ls_number_restraints 43
_refine_ls_restrained_S_all 1.075
_refine_ls_R_factor_all 0.0302
_refine_ls_R_factor_gt 0.0291
_refine_ls_shift/su_max 0.001
_refine_ls_shift/su_mean 0.000
_refine_ls_structure_factor_coef Fsqd
_refine_ls_weighting_details 'calc w=1/[\s^2^(Fo^2^)+(0.0406P)^2^+0.4100P] where P=(Fo^2^+2Fc^2^)/3'
_refine_ls_weighting_scheme calc
_refine_ls_wR_factor_gt 0.0802
_refine_ls_wR_factor_ref 0.0808
_reflns_number_gt 4000
_reflns_number_total 4197
_reflns_threshold_expression >2sigma(I)
_cod_data_source_file c7sc05224c2.cif
_cod_data_source_block mar1456
_cod_depositor_comments 'Adding full bibliography for 1548910--1548914.cif.'
_cod_original_sg_symbol_H-M 'P 2'
_cod_database_code 1548912

loop_
_symmetry_equiv_pos_as_xyz
'x, y, z'
'-x, y, -z'

loop_
_atom_site_label
_atom_site_type_symbol
_atom_site_fract_x
_atom_site_fract_y
_atom_site_fract_z
_atom_site_U_iso_or_equiv
_atom_site_adp_type
_atom_site_occupancy
_atom_site_symmetry_multiplicity
_atom_site_calc_flag
_atom_site_refinement_flags
Ru1 Ru 0.0000 0.36602(3) 0.0000 0.02099(14) Uani 1 2 d S
Cl1 Cl 0.07680(16) 0.21585(13) 0.14645(14) 0.0320(4) Uani 1 1 d .
Cl3 Cl 0.0000 0.7435(4) 0.5000 0.0839(10) Uani 1 2 d SD
N1 N -0.1526(4) 0.3839(6) 0.0951(3) 0.0290(11) Uani 1 1 d .
N2 N 0.0836(7) 0.5171(5) 0.1120(5) 0.0265(13) Uani 1 1 d .
C1 C -0.2710(5) 0.3236(6) 0.0802(5) 0.0355(14) Uani 1 1 d .
C2 C -0.3644(5) 0.3627(11) 0.1431(5) 0.0475(16) Uani 1 1 d .
H2 H -0.4451 0.3234 0.1315 0.057 Uiso 1 1 calc R
C3 C -0.3369(7) 0.4579(9) 0.2206(7) 0.058(2) Uani 1 1 d .
H3 H -0.4003 0.4862 0.2602 0.070 Uiso 1 1 calc R
C4 C -0.2149(7) 0.5145(8) 0.2422(5) 0.0524(17) Uani 1 1 d .
H4 H -0.1951 0.5790 0.2971 0.063 Uiso 1 1 calc R
C5 C -0.1246(5) 0.4722(6) 0.1801(4) 0.0331(12) Uani 1 1 d .
C6 C 0.0126(5) 0.5141(6) 0.2122(4) 0.0380(13) Uani 1 1 d .
H6A H 0.0583 0.4579 0.2719 0.046 Uiso 1 1 calc R
H6B H 0.0146 0.5981 0.2459 0.046 Uiso 1 1 calc R
C7 C 0.0649(5) 0.6383(4) 0.0407(4) 0.0308(9) Uani 1 1 d .
H7 H 0.1309 0.6385 -0.0084 0.037 Uiso 1 1 calc R
C8 C 0.0850(8) 0.7578(8) 0.1144(7) 0.0487(19) Uani 1 1 d .
H8A H 0.1716 0.7575 0.1620 0.058 Uiso 1 1 calc R
H8B H 0.0232 0.7597 0.1665 0.058 Uiso 1 1 calc R
C9 C 0.0677(6) 0.8753(5) 0.0372(6) 0.0598(15) Uani 1 1 d .
H9A H 0.0801 0.9506 0.0856 0.072 Uiso 1 1 calc R
H9B H 0.1317 0.8757 -0.0127 0.072 Uiso 1 1 calc R
C10 C -0.2969(5) 0.2165(7) -0.0029(5) 0.0463(17) Uani 1 1 d .
H10A H -0.2229 0.2032 -0.0387 0.069 Uiso 1 1 calc R
H10B H -0.3713 0.2354 -0.0622 0.069 Uiso 1 1 calc R
H10C H -0.3132 0.1415 0.0383 0.069 Uiso 1 1 calc R
C11 C 0.2230(4) 0.5011(6) 0.1603(4) 0.0392(12) Uani 1 1 d .
H11A H 0.2706 0.5026 0.0978 0.059 Uiso 1 1 calc R
H11B H 0.2368 0.4217 0.2006 0.059 Uiso 1 1 calc R
H11C H 0.2523 0.5686 0.2139 0.059 Uiso 1 1 calc R
O1 O 0.0000 0.6057(7) 0.5000 0.106(3) Uani 1 2 d SD
O2 O -0.028(2) 0.7801(11) 0.3849(8) 0.132(7) Uani 0.50 1 d PD
O3 O 0.1384(8) 0.7672(15) 0.5417(18) 0.154(7) Uani 0.50 1 d PD
O4 O -0.0629(17) 0.7905(17) 0.5761(15) 0.171(12) Uani 0.50 1 d PD
Ru2 Ru -0.5000 0.14295(3) -0.5000 0.02188(14) Uani 1 2 d S
Cl2 Cl -0.57771(17) 0.29477(13) -0.64297(15) 0.0343(4) Uani 1 1 d .
Cl4 Cl -0.5000 0.7592(4) 0.0000 0.0670(7) Uani 1 2 d SD
N3 N -0.3472(3) 0.1324(6) -0.6000(3) 0.0269(9) Uani 1 1 d .
N4 N -0.5672(7) -0.0093(5) -0.6165(6) 0.0264(13) Uani 1 1 d .
C12 C -0.2288(5) 0.1863(6) -0.5817(5) 0.0340(14) Uani 1 1 d .
C13 C -0.1403(6) 0.1503(9) -0.6491(6) 0.0521(17) Uani 1 1 d .
H13 H -0.0589 0.1880 -0.6349 0.062 Uiso 1 1 calc R
C14 C -0.1672(7) 0.0611(9) -0.7363(7) 0.0573(19) Uani 1 1 d .
H14 H -0.1043 0.0343 -0.7771 0.069 Uiso 1 1 calc R
C15 C -0.2904(7) 0.0136(7) -0.7603(5) 0.0482(16) Uani 1 1 d .
H15 H -0.3140 -0.0450 -0.8201 0.058 Uiso 1 1 calc R
C16 C -0.3799(5) 0.0536(6) -0.6948(4) 0.0332(12) Uani 1 1 d .
C17 C -0.5195(5) 0.0157(6) -0.7247(4) 0.0351(12) Uani 1 1 d .
H17A H -0.5701 0.0828 -0.7684 0.042 Uiso 1 1 calc R
H17B H -0.5287 -0.0596 -0.7731 0.042 Uiso 1 1 calc R
C18 C -0.5042(4) -0.1318(4) -0.5661(4) 0.0278(9) Uani 1 1 d .
H18 H -0.4154 -0.1331 -0.5807 0.033 Uiso 1 1 calc R
C19 C -0.5729(8) -0.2513(8) -0.6211(6) 0.0440(17) Uani 1 1 d .
H19A H -0.6620 -0.2520 -0.6097 0.053 Uiso 1 1 calc R
H19B H -0.5739 -0.2519 -0.7045 0.053 Uiso 1 1 calc R
C20 C -0.5024(6) -0.3673(5) -0.5648(5) 0.0528(14) Uani 1 1 d .
H20A H -0.5465 -0.4428 -0.5990 0.063 Uiso 1 1 calc R
H20B H -0.4147 -0.3685 -0.5799 0.063 Uiso 1 1 calc R
C21 C -0.1939(5) 0.2912(6) -0.4956(5) 0.0403(15) Uani 1 1 d .
H21A H -0.2648 0.3065 -0.4563 0.060 Uiso 1 1 calc R
H21B H -0.1764 0.3665 -0.5359 0.060 Uiso 1 1 calc R
H21C H -0.1182 0.2681 -0.4393 0.060 Uiso 1 1 calc R
C22 C -0.7131(4) -0.0152(6) -0.6424(4) 0.0385(12) Uani 1 1 d .
H22A H -0.7438 -0.0330 -0.5716 0.058 Uiso 1 1 calc R
H22B H -0.7412 -0.0807 -0.6985 0.058 Uiso 1 1 calc R
H22C H -0.7475 0.0645 -0.6735 0.058 Uiso 1 1 calc R
O5 O -0.5000 0.8868(12) 0.0000 0.230(9) Uani 1 2 d SD
O6 O -0.536(4) 0.7161(17) 0.094(2) 0.208(15) Uani 0.50 1 d PD
O7 O -0.593(4) 0.7314(15) -0.096(2) 0.230(14) Uani 0.50 1 d PD
O8 O -0.390(2) 0.715(2) -0.013(3) 0.33(2) Uani 0.50 1 d PD

loop_
_atom_site_aniso_label
_atom_site_aniso_U_11
_atom_site_aniso_U_22
_atom_site_aniso_U_33
_atom_site_aniso_U_23
_atom_site_aniso_U_13
_atom_site_aniso_U_12
Ru1 0.0234(3) 0.0182(3) 0.0202(3) 0.000 0.0011(2) 0.000
Cl1 0.0363(8) 0.0288(9) 0.0304(8) 0.0081(7) 0.0050(7) 0.0043(6)
Cl3 0.130(3) 0.075(2) 0.0444(14) 0.000 0.0115(18) 0.000
N1 0.0268(19) 0.033(3) 0.0272(19) -0.001(2) 0.0051(17) -0.002(2)
N2 0.032(3) 0.023(2) 0.022(3) -0.0004(19) 0.001(2) -0.0015(19)
C1 0.039(3) 0.035(4) 0.034(3) 0.006(3) 0.011(3) -0.003(3)
C2 0.030(2) 0.071(5) 0.042(3) -0.006(4) 0.009(3) 0.005(4)
C3 0.053(4) 0.070(5) 0.061(4) -0.013(4) 0.037(3) 0.003(4)
C4 0.065(4) 0.052(4) 0.048(3) -0.013(3) 0.030(3) -0.003(3)
C5 0.045(3) 0.033(3) 0.022(2) -0.0038(19) 0.008(2) 0.001(2)
C6 0.046(3) 0.039(3) 0.029(2) -0.003(2) 0.006(2) -0.005(2)
C7 0.041(3) 0.0182(19) 0.030(2) 0.0031(15) 0.000(2) -0.0025(18)
C8 0.059(4) 0.026(3) 0.053(4) -0.009(3) -0.011(3) -0.004(3)
C9 0.081(4) 0.021(2) 0.071(4) -0.001(2) 0.000(3) -0.011(3)
C10 0.035(3) 0.056(4) 0.051(3) -0.007(3) 0.017(3) -0.021(3)
C11 0.029(2) 0.038(3) 0.043(2) -0.001(2) -0.013(2) -0.003(2)
O1 0.164(9) 0.050(4) 0.099(6) 0.000 0.011(6) 0.000
O2 0.30(2) 0.055(7) 0.044(5) 0.006(5) 0.042(11) 0.014(11)
O3 0.081(8) 0.188(18) 0.191(17) 0.061(15) 0.018(11) 0.032(11)
O4 0.160(16) 0.25(3) 0.126(16) 0.018(16) 0.095(14) 0.080(18)
Ru2 0.0235(3) 0.0184(3) 0.0219(3) 0.000 -0.0003(2) 0.000
Cl2 0.0360(8) 0.0278(8) 0.0360(8) 0.0115(7) -0.0007(7) 0.0017(6)
Cl4 0.0763(15) 0.080(2) 0.0500(15) 0.000 0.0244(14) 0.000
N3 0.033(2) 0.021(2) 0.0274(19) 0.004(2) 0.0071(18) 0.003(2)
N4 0.028(3) 0.020(2) 0.029(3) -0.001(2) 0.001(2) -0.0065(18)
C12 0.020(3) 0.042(4) 0.039(3) 0.001(3) 0.005(3) -0.002(2)
C13 0.041(3) 0.048(4) 0.075(4) -0.001(5) 0.029(3) -0.006(4)
C14 0.055(4) 0.061(5) 0.064(4) -0.006(3) 0.033(3) -0.002(4)
C15 0.068(4) 0.039(3) 0.045(3) -0.008(2) 0.029(3) -0.008(3)
C16 0.042(3) 0.027(3) 0.032(2) 0.002(2) 0.011(2) -0.006(2)
C17 0.051(3) 0.033(3) 0.0196(19) -0.0019(18) 0.003(2) -0.005(2)
C18 0.035(2) 0.0194(18) 0.030(2) 0.0005(15) 0.008(2) -0.0004(17)
C19 0.074(4) 0.024(3) 0.036(3) -0.008(3) 0.016(3) -0.012(3)
C20 0.076(4) 0.020(2) 0.066(4) -0.007(2) 0.023(3) -0.002(3)
C21 0.020(2) 0.048(4) 0.047(3) -0.007(3) -0.006(3) 0.000(2)
C22 0.037(2) 0.035(3) 0.039(2) -0.006(2) -0.003(2) -0.006(2)
O5 0.37(3) 0.186(16) 0.079(7) 0.000 -0.082(11) 0.000
O6 0.36(4) 0.17(2) 0.159(18) 0.073(18) 0.19(2) 0.04(2)
O7 0.38(4) 0.100(14) 0.145(18) -0.023(13) -0.11(2) -0.09(2)
O8 0.24(2) 0.55(6) 0.24(3) 0.06(3) 0.17(2) 0.28(3)

loop_
_atom_type_symbol
_atom_type_description
_atom_type_scat_dispersion_real
_atom_type_scat_dispersion_imag
_atom_type_scat_source
Ru Ru -1.2594 0.8363 'International Tables Vol C Tables 4.2.6.8 and 6.1.1.4'
Cl Cl 0.1484 0.1585 'International Tables Vol C Tables 4.2.6.8 and 6.1.1.4'
N N 0.0061 0.0033 'International Tables Vol C Tables 4.2.6.8 and 6.1.1.4'
C C 0.0033 0.0016 'International Tables Vol C Tables 4.2.6.8 and 6.1.1.4'
O O 0.0106 0.0060 'International Tables Vol C Tables 4.2.6.8 and 6.1.1.4'
H H 0.0000 0.0000 'International Tables Vol C Tables 4.2.6.8 and 6.1.1.4'

loop_
_geom_angle_atom_site_label_1
_geom_angle_atom_site_label_2
_geom_angle_atom_site_label_3
_geom_angle
_geom_angle_site_symmetry_1
_geom_angle_site_symmetry_3
N1 Ru1 N1 169.8(3) 2 .
N1 Ru1 N2 89.4(2) 2 .
N1 Ru1 N2 83.0(2) . .
N1 Ru1 N2 83.0(2) 2 2
N1 Ru1 N2 89.4(2) . 2
N2 Ru1 N2 83.5(3) . 2
N1 Ru1 Cl1 82.54(15) 2 2
N1 Ru1 Cl1 104.47(14) . 2
N2 Ru1 Cl1 170.77(17) . 2
N2 Ru1 Cl1 91.08(16) 2 2
N1 Ru1 Cl1 104.47(14) 2 .
N1 Ru1 Cl1 82.54(15) . .
N2 Ru1 Cl1 91.08(16) . .
N2 Ru1 Cl1 170.77(17) 2 .
Cl1 Ru1 Cl1 95.25(8) 2 .
O4 Cl3 O4 135.2(17) . 2_556
O4 Cl3 O2 43.0(8) . 2_556
O4 Cl3 O2 121.1(8) 2_556 2_556
O4 Cl3 O2 121.1(8) . .
O4 Cl3 O2 43.0(8) 2_556 .
O2 Cl3 O2 147.2(11) 2_556 .
O4 Cl3 O1 112.4(8) . .
O4 Cl3 O1 112.4(8) 2_556 .
O2 Cl3 O1 106.4(6) 2_556 .
O2 Cl3 O1 106.4(6) . .
O4 Cl3 O3 108.1(7) . .
O4 Cl3 O3 63.8(7) 2_556 .
O2 Cl3 O3 67.3(8) 2_556 .
O2 Cl3 O3 106.8(8) . .
O1 Cl3 O3 99.8(6) . .
O4 Cl3 O3 63.8(7) . 2_556
O4 Cl3 O3 108.1(7) 2_556 2_556
O2 Cl3 O3 106.8(8) 2_556 2_556
O2 Cl3 O3 67.3(8) . 2_556
O1 Cl3 O3 99.8(6) . 2_556
O3 Cl3 O3 160.3(13) . 2_556
C5 N1 C1 118.4(4) . .
C5 N1 Ru1 111.4(3) . .
C1 N1 Ru1 130.2(4) . .
C11 N2 C6 107.9(5) . .
C11 N2 C7 108.7(5) . .
C6 N2 C7 114.3(5) . .
C11 N2 Ru1 114.0(4) . .
C6 N2 Ru1 104.5(4) . .
C7 N2 Ru1 107.5(4) . .
N1 C1 C2 120.4(6) . .
N1 C1 C10 119.0(5) . .
C2 C1 C10 120.7(6) . .
C3 C2 C1 119.5(7) . .
C2 C3 C4 120.9(6) . .
C5 C4 C3 117.9(7) . .
N1 C5 C4 122.5(5) . .
N1 C5 C6 117.0(4) . .
C4 C5 C6 120.3(5) . .
C5 C6 N2 114.5(4) . .
C7 C7 N2 110.6(4) 2 .
C7 C7 C8 111.5(4) 2 .
N2 C7 C8 113.8(4) . .
C7 C8 C9 110.9(6) . .
C9 C9 C8 109.3(5) 2 .
O4 O2 Cl3 64.7(8) 2_556 .
O4 O2 O3 120.8(13) 2_556 2_556
Cl3 O2 O3 59.1(6) . 2_556
Cl3 O3 O4 52.7(5) . 2_556
Cl3 O3 O2 53.6(5) . 2_556
O4 O3 O2 99.9(9) 2_556 2_556
O2 O4 Cl3 72.3(8) 2_556 .
O2 O4 O3 135.7(12) 2_556 2_556
Cl3 O4 O3 63.4(6) . 2_556
N4 Ru2 N4 82.2(3) . 2_454
N4 Ru2 N3 78.9(2) . .
N4 Ru2 N3 96.6(2) 2_454 .
N4 Ru2 N3 96.6(2) . 2_454
N4 Ru2 N3 78.9(2) 2_454 2_454
N3 Ru2 N3 174.1(3) . 2_454
N4 Ru2 Cl2 174.22(19) . 2_454
N4 Ru2 Cl2 92.16(16) 2_454 2_454
N3 Ru2 Cl2 103.02(14) . 2_454
N3 Ru2 Cl2 81.12(14) 2_454 2_454
N4 Ru2 Cl2 92.16(16) . .
N4 Ru2 Cl2 174.22(19) 2_454 .
N3 Ru2 Cl2 81.12(14) . .
N3 Ru2 Cl2 103.02(14) 2_454 .
Cl2 Ru2 Cl2 93.52(9) 2_454 .
O8 Cl4 O8 137(2) 2_455 .
O8 Cl4 O6 50.5(12) 2_455 .
O8 Cl4 O6 112.3(9) . .
O8 Cl4 O6 112.3(9) 2_455 2_455
O8 Cl4 O6 50.5(12) . 2_455
O6 Cl4 O6 139.2(17) . 2_455
O8 Cl4 O5 111.6(11) 2_455 .
O8 Cl4 O5 111.6(11) . .
O6 Cl4 O5 110.4(9) . .
O6 Cl4 O5 110.4(9) 2_455 .
O8 Cl4 O7 110.1(9) 2_455 2_455
O8 Cl4 O7 59.9(10) . 2_455
O6 Cl4 O7 61.0(11) . 2_455
O6 Cl4 O7 109.5(9) 2_455 2_455
O5 Cl4 O7 102.4(7) . 2_455
O8 Cl4 O7 59.9(10) 2_455 .
O8 Cl4 O7 110.1(9) . .
O6 Cl4 O7 109.5(9) . .
O6 Cl4 O7 61.0(11) 2_455 .
O5 Cl4 O7 102.4(7) . .
O7 Cl4 O7 155.1(15) 2_455 .
C12 N3 C16 117.7(4) . .
C12 N3 Ru2 130.7(4) . .
C16 N3 Ru2 111.6(3) . .
C17 N4 C22 109.8(5) . .
C17 N4 C18 106.9(5) . .
C22 N4 C18 113.2(5) . .
C17 N4 Ru2 106.5(4) . .
C22 N4 Ru2 110.9(4) . .
C18 N4 Ru2 109.3(4) . .
N3 C12 C13 119.6(6) . .
N3 C12 C21 121.4(5) . .
C13 C12 C21 118.8(6) . .
C14 C13 C12 123.0(7) . .
C15 C14 C13 117.1(6) . .
C14 C15 C16 119.4(7) . .
N3 C16 C15 122.4(5) . .
N3 C16 C17 115.6(4) . .
C15 C16 C17 121.9(5) . .
N4 C17 C16 109.3(4) . .
N4 C18 C18 109.1(3) . 2_454
N4 C18 C19 113.9(4) . .
C18 C18 C19 110.7(4) 2_454 .
C20 C19 C18 109.6(6) . .
C20 C20 C19 110.7(4) 2_454 .
O8 O6 Cl4 63.7(8) 2_455 .
O8 O6 O7 123.6(16) 2_455 2_455
Cl4 O6 O7 61.7(8) . 2_455
O8 O7 O6 106.6(17) 2_455 2_455
O8 O7 Cl4 56.9(8) 2_455 .
O6 O7 Cl4 57.2(8) 2_455 .
O6 O8 Cl4 65.8(10) 2_455 .
O6 O8 O7 127.8(18) 2_455 2_455
Cl4 O8 O7 63.2(8) . 2_455

loop_
_geom_bond_atom_site_label_1
_geom_bond_atom_site_label_2
_geom_bond_distance
_geom_bond_site_symmetry_2
Ru1 N1 2.125(3) 2
Ru1 N1 2.125(3) .
Ru1 N2 2.142(6) .
Ru1 N2 2.142(6) 2
Ru1 Cl1 2.3571(16) 2
Ru1 Cl1 2.3571(16) .
Cl3 O4 1.302(10) .
Cl3 O4 1.302(10) 2_556
Cl3 O2 1.372(9) 2_556
Cl3 O2 1.372(9) .
Cl3 O1 1.458(8) .
Cl3 O3 1.463(9) .
Cl3 O3 1.463(9) 2_556
N1 C5 1.352(7) .
N1 C1 1.379(7) .
N2 C11 1.474(8) .
N2 C6 1.501(7) .
N2 C7 1.519(7) .
C1 C2 1.396(8) .
C1 C10 1.481(9) .
C2 C3 1.346(12) .
C3 C4 1.394(11) .
C4 C5 1.374(8) .
C5 C6 1.486(7) .
C7 C7 1.503(9) 2
C7 C8 1.521(9) .
C8 C9 1.524(10) .
C9 C9 1.517(12) 2
O2 O4 0.98(2) 2_556
O2 O3 1.573(18) 2_556
O3 O4 1.468(17) 2_556
O3 O2 1.573(18) 2_556
O4 O2 0.98(2) 2_556
O4 O3 1.468(17) 2_556
Ru2 N4 2.137(6) .
Ru2 N4 2.137(6) 2_454
Ru2 N3 2.161(3) .
Ru2 N3 2.161(3) 2_454
Ru2 Cl2 2.3445(16) 2_454
Ru2 Cl2 2.3445(16) .
Cl4 O8 1.285(11) 2_455
Cl4 O8 1.285(11) .
Cl4 O6 1.307(11) .
Cl4 O6 1.307(11) 2_455
Cl4 O5 1.349(13) .
Cl4 O7 1.369(12) 2_455
Cl4 O7 1.369(11) .
N3 C12 1.347(7) .
N3 C16 1.373(7) .
N4 C17 1.467(8) .
N4 C22 1.505(8) .
N4 C18 1.520(8) .
C12 C13 1.380(8) .
C12 C21 1.493(9) .
C13 C14 1.375(12) .
C14 C15 1.366(11) .
C15 C16 1.386(7) .
C16 C17 1.496(7) .
C18 C18 1.525(8) 2_454
C18 C19 1.534(9) .
C19 C20 1.517(10) .
C20 C20 1.500(11) 2_454
O6 O8 1.11(3) 2_455
O6 O7 1.36(3) 2_455
O7 O8 1.33(2) 2_455
O7 O6 1.36(3) 2_455
O8 O6 1.11(3) 2_455
O8 O7 1.33(2) 2_455
